data_2236116
loop_
_publ_author_name
'Tadjarodi, Azadeh'
'Bijanzad, Keyvan'
'Notash, Behrouz'

_publ_section_title
;
 Di-\m-chlorido-bis[(2-amino-4-methylpyridine-\k<i>N</i>)chloridomercury(II)]
;
_journal_coeditor_code BT6826
_journal_issue 10
_journal_name_full 'Acta Crystallographica Section E'
_journal_page_first m1300
_journal_page_last m1301
_journal_paper_doi 10.1107/S1600536812039803
_journal_volume 68
_journal_year 2012
_chemical_formula_iupac 'C12 H16 Cl4 Hg2 N4'
_chemical_formula_moiety 'C12 H16 Cl4 Hg2 N4'
_chemical_formula_sum 'C12 H16 Cl4 Hg2 N4'
_chemical_formula_weight 759.27
_chemical_name_systematic
;
Di-\m-chlorido-bis[(2-amino-4-methylpyridine)chloridomercury(II)]
;
_space_group_IT_number 13
_symmetry_cell_setting monoclinic
_symmetry_space_group_name_Hall '-P 2yac'
_symmetry_space_group_name_H-M 'P 1 2/n 1'
_atom_sites_solution_hydrogens geom
_atom_sites_solution_primary direct
_atom_sites_solution_secondary difmap
_audit_creation_method SHELXL97
_cell_angle_alpha 90.00
_cell_angle_beta 101.92(3)
_cell_angle_gamma 90.00
_cell_formula_units_Z 2
_cell_length_a 7.1777(14)
_cell_length_b 9.1672(18)
_cell_length_c 14.546(3)
_cell_measurement_reflns_used 2507
_cell_measurement_temperature 120(2)
_cell_measurement_theta_max 29.14
_cell_measurement_theta_min 2.64
_cell_volume 936.5(3)
_computing_cell_refinement 'X-AREA (Stoe & Cie, 2005)'
_computing_data_collection 'X-AREA (Stoe & Cie, 2005)'
_computing_data_reduction 'X-AREA (Stoe & Cie, 2005)'
_computing_molecular_graphics 'ORTEP-3 for Windows (Farrugia, 1997)'
_computing_publication_material 'WinGX (Farrugia, 1999)'
_computing_structure_refinement 'SHELXL97 (Sheldrick, 2008)'
_computing_structure_solution 'SHELXS97 (Sheldrick, 2008)'
_diffrn_ambient_temperature 120(2)
_diffrn_detector_area_resol_mean '0.15 mm'
_diffrn_measured_fraction_theta_full 0.995
_diffrn_measured_fraction_theta_max 0.995
_diffrn_measurement_device_type 'Stoe IPDS 2T'
_diffrn_measurement_method 'rotation method'
_diffrn_radiation_monochromator graphite
_diffrn_radiation_source 'fine-focus sealed tube'
_diffrn_radiation_type MoK\a
_diffrn_radiation_wavelength 0.71073
_diffrn_reflns_av_R_equivalents 0.0896
_diffrn_reflns_av_sigmaI/netI 0.0732
_diffrn_reflns_limit_h_max 9
_diffrn_reflns_limit_h_min -9
_diffrn_reflns_limit_k_max 10
_diffrn_reflns_limit_k_min -12
_diffrn_reflns_limit_l_max 19
_diffrn_reflns_limit_l_min -19
_diffrn_reflns_number 6495
_diffrn_reflns_theta_full 29.14
_diffrn_reflns_theta_max 29.14
_diffrn_reflns_theta_min 2.64
_diffrn_standards_number 0
_exptl_absorpt_coefficient_mu 16.944
_exptl_absorpt_correction_T_max 0.1327
_exptl_absorpt_correction_T_min 0.1009
_exptl_absorpt_correction_type numerical
_exptl_absorpt_process_details 'shape of crystal determined optically'
_exptl_crystal_colour colorless
_exptl_crystal_density_diffrn 2.693
_exptl_crystal_density_method 'not measured'
_exptl_crystal_description block
_exptl_crystal_F_000 688
_exptl_crystal_size_max 0.25
_exptl_crystal_size_mid 0.25
_exptl_crystal_size_min 0.20
_refine_diff_density_max 2.348
_refine_diff_density_min -2.801
_refine_ls_extinction_method none
_refine_ls_goodness_of_fit_ref 1.002
_refine_ls_hydrogen_treatment mixed
_refine_ls_matrix_type full
_refine_ls_number_parameters 109
_refine_ls_number_reflns 2507
_refine_ls_number_restraints 2
_refine_ls_restrained_S_all 1.002
_refine_ls_R_factor_all 0.0621
_refine_ls_R_factor_gt 0.0459
_refine_ls_shift/su_max 0.000
_refine_ls_shift/su_mean 0.000
_refine_ls_structure_factor_coef Fsqd
_refine_ls_weighting_details 'calc w = 1/[\s^2^(Fo^2^)+(0.0604P)^2^] where P=(Fo^2^+2Fc^2^)/3'
_refine_ls_weighting_scheme calc
_refine_ls_wR_factor_gt 0.1051
_refine_ls_wR_factor_ref 0.1109
_reflns_number_gt 2019
_reflns_number_total 2507
_reflns_threshold_expression I>2\s(I)
_cod_data_source_file bt6826.cif
_cod_data_source_block I
_cod_original_sg_symbol_H-M 'P 2/n'
_cod_database_code 2236116
_cod_database_fobs_code 2236116

loop_
_symmetry_equiv_pos_as_xyz
'x, y, z'
'-x+1/2, y, -z+1/2'
'-x, -y, -z'
'x-1/2, -y, z-1/2'

loop_
_atom_site_type_symbol
_atom_site_label
_atom_site_fract_x
_atom_site_fract_y
_atom_site_fract_z
_atom_site_U_iso_or_equiv
_atom_site_adp_type
_atom_site_calc_flag
_atom_site_refinement_flags
_atom_site_occupancy
_atom_site_symmetry_multiplicity
Hg Hg1 0.21238(5) 0.47797(4) 0.94011(2) 0.02164(12) Uani d . 1 1
Cl Cl1 0.3952(3) 0.6882(3) 0.98493(15) 0.0237(4) Uani d . 1 1
Cl Cl2 0.1382(3) 0.3856(2) 1.10331(13) 0.0205(4) Uani d . 1 1
N N1 0.1135(11) 0.2841(9) 0.8633(5) 0.0210(15) Uani d . 1 1
N N2 0.0000(13) 0.4145(10) 0.7272(5) 0.0278(18) Uani d D 1 1
C C1 0.0312(12) 0.2842(11) 0.7714(6) 0.0221(18) Uani d . 1 1
C C2 -0.0152(13) 0.1524(12) 0.7224(6) 0.025(2) Uani d . 1 1
H H2 -0.0709 0.1541 0.6572 0.030 Uiso calc R 1 1
C C3 0.0199(16) 0.0208(12) 0.7685(7) 0.031(2) Uani d . 1 1
C C4 -0.022(2) -0.1198(14) 0.7162(8) 0.046(3) Uani d . 1 1
H H4A -0.1242 -0.1048 0.6610 0.068 Uiso calc R 1 1
H H4B -0.0612 -0.1931 0.7573 0.068 Uiso calc R 1 1
H H4C 0.0930 -0.1536 0.6959 0.068 Uiso calc R 1 1
C C5 0.0993(15) 0.0221(12) 0.8661(7) 0.028(2) Uani d . 1 1
H H5 0.1206 -0.0662 0.9009 0.034 Uiso calc R 1 1
C C6 0.1444(14) 0.1542(11) 0.9089(6) 0.0241(18) Uani d . 1 1
H H6 0.2003 0.1550 0.9741 0.029 Uiso calc R 1 1
H H2A -0.080(14) 0.429(19) 0.675(5) 0.06(4) Uiso d D 1 1
H H2B -0.028(19) 0.495(7) 0.753(9) 0.03(3) Uiso d D 1 1

loop_
_atom_site_aniso_label
_atom_site_aniso_U_11
_atom_site_aniso_U_22
_atom_site_aniso_U_33
_atom_site_aniso_U_12
_atom_site_aniso_U_13
_atom_site_aniso_U_23
Hg1 0.02222(18) 0.0215(2) 0.01994(17) -0.00052(14) 0.00134(11) -0.00125(13)
Cl1 0.0237(10) 0.0218(12) 0.0245(10) -0.0020(8) 0.0025(8) 0.0015(8)
Cl2 0.0194(9) 0.0248(11) 0.0177(8) 0.0030(8) 0.0047(7) 0.0008(7)
N1 0.021(4) 0.020(4) 0.022(3) -0.003(3) 0.005(3) -0.001(3)
N2 0.040(5) 0.026(5) 0.016(3) 0.010(4) 0.001(3) -0.001(3)
C1 0.010(4) 0.033(5) 0.024(4) 0.001(3) 0.005(3) 0.003(3)
C2 0.020(4) 0.038(6) 0.017(4) -0.004(4) 0.006(3) -0.010(4)
C3 0.038(6) 0.033(6) 0.026(4) -0.015(4) 0.017(4) -0.012(4)
C4 0.073(9) 0.036(7) 0.033(5) -0.030(6) 0.023(6) -0.022(5)
C5 0.033(5) 0.023(5) 0.031(5) 0.003(4) 0.014(4) 0.002(4)
C6 0.025(5) 0.026(5) 0.019(4) 0.001(4) 0.002(3) 0.002(3)

loop_
_atom_type_symbol
_atom_type_description
_atom_type_scat_dispersion_real
_atom_type_scat_dispersion_imag
_atom_type_scat_source
C C 0.0033 0.0016 'International Tables Vol C Tables 4.2.6.8 and 6.1.1.4'
H H 0.0000 0.0000 'International Tables Vol C Tables 4.2.6.8 and 6.1.1.4'
N N 0.0061 0.0033 'International Tables Vol C Tables 4.2.6.8 and 6.1.1.4'
Cl Cl 0.1484 0.1585 'International Tables Vol C Tables 4.2.6.8 and 6.1.1.4'
Hg Hg -2.3894 9.2266 'International Tables Vol C Tables 4.2.6.8 and 6.1.1.4'

loop_
_geom_angle_atom_site_label_1
_geom_angle_atom_site_label_2
_geom_angle_atom_site_label_3
_geom_angle_site_symmetry_3
_geom_angle
N1 Hg1 Cl1 . 158.87(19)
N1 Hg1 Cl2 . 95.45(19)
Cl1 Hg1 Cl2 . 102.46(7)
N1 Hg1 Cl2 3_567 93.9(2)
Cl1 Hg1 Cl2 3_567 97.04(8)
Cl2 Hg1 Cl2 3_567 90.41(7)
Hg1 Cl2 Hg1 3_567 89.59(7)
C1 N1 C6 . 118.7(9)
C1 N1 Hg1 . 123.2(7)
C6 N1 Hg1 . 118.0(6)
C1 N2 H2A . 125(10)
C1 N2 H2B . 125(9)
H2A N2 H2B . 94(10)
N1 C1 N2 . 117.9(9)
N1 C1 C2 . 120.8(9)
N2 C1 C2 . 121.3(8)
C3 C2 C1 . 120.3(8)
C3 C2 H2 . 119.8
C1 C2 H2 . 119.8
C2 C3 C5 . 118.4(9)
C2 C3 C4 . 120.6(10)
C5 C3 C4 . 120.9(11)
C3 C4 H4A . 109.5
C3 C4 H4B . 109.5
H4A C4 H4B . 109.5
C3 C4 H4C . 109.5
H4A C4 H4C . 109.5
H4B C4 H4C . 109.5
C6 C5 C3 . 118.1(10)
C6 C5 H5 . 121.0
C3 C5 H5 . 121.0
N1 C6 C5 . 123.6(9)
N1 C6 H6 . 118.2
C5 C6 H6 . 118.2

loop_
_geom_bond_atom_site_label_1
_geom_bond_atom_site_label_2
_geom_bond_site_symmetry_2
_geom_bond_distance
Hg1 N1 . 2.141(8)
Hg1 Cl1 . 2.347(2)
Hg1 Cl2 . 2.6755(19)
Hg1 Cl2 3_567 2.763(2)
Cl2 Hg1 3_567 2.763(2)
N1 C1 . 1.345(12)
N1 C6 . 1.359(13)
N2 C1 . 1.353(13)
N2 H2A . 0.87(2)
N2 H2B . 0.87(2)
C1 C2 . 1.407(14)
C2 C3 . 1.377(16)
C2 H2 . 0.9500
C3 C5 . 1.417(16)
C3 C4 . 1.496(14)
C4 H4A . 0.9800
C4 H4B . 0.9800
C4 H4C . 0.9800
C5 C6 . 1.369(15)
C5 H5 . 0.9500
C6 H6 . 0.9500

loop_
_geom_hbond_atom_site_label_D
_geom_hbond_atom_site_label_H
_geom_hbond_atom_site_label_A
_geom_hbond_site_symmetry_A
_geom_hbond_distance_DH
_geom_hbond_distance_HA
_geom_hbond_distance_DA
_geom_hbond_angle_DHA
_geom_hbond_publ_flag
N2 H2B Cl2 3_567 0.87(2) 2.62(7) 3.380(8) 146(11) y
N2 H2A Cl2 4_565 0.87(2) 2.68(11) 3.379(9) 139(13) y

loop_
_geom_torsion_atom_site_label_1
_geom_torsion_atom_site_label_2
_geom_torsion_atom_site_label_3
_geom_torsion_atom_site_label_4
_geom_torsion_site_symmetry_1
_geom_torsion_site_symmetry_4
_geom_torsion
N1 Hg1 Cl2 Hg1 . 3_567 -94.0(2)
Cl1 Hg1 Cl2 Hg1 . 3_567 97.30(8)
Cl2 Hg1 Cl2 Hg1 3_567 3_567 0.0
Cl1 Hg1 N1 C1 . . -64.4(10)
Cl2 Hg1 N1 C1 . . 147.6(6)
Cl2 Hg1 N1 C1 3_567 . 56.8(6)
Cl1 Hg1 N1 C6 . . 112.2(7)
Cl2 Hg1 N1 C6 . . -35.8(6)
Cl2 Hg1 N1 C6 3_567 . -126.6(6)
C6 N1 C1 N2 . . 179.4(8)
Hg1 N1 C1 N2 . . -4.0(11)
C6 N1 C1 C2 . . -2.5(12)
Hg1 N1 C1 C2 . . 174.1(6)
N1 C1 C2 C3 . . 1.2(12)
N2 C1 C2 C3 . . 179.2(9)
C1 C2 C3 C5 . . 1.4(14)
C1 C2 C3 C4 . . -177.6(9)
C2 C3 C5 C6 . . -2.6(15)
C4 C3 C5 C6 . . 176.3(9)
C1 N1 C6 C5 . . 1.2(13)
Hg1 N1 C6 C5 . . -175.6(7)
C3 C5 C6 N1 . . 1.4(15)
